data_4309903
loop_
_publ_author_name
'Jung Hee Yoon'
'Hyoung Chan Kim'
'Chang Seop Hong'

_publ_section_title
;
Cyanide-Bridged W(V)-Mn(II) Bimetallic Double-Zigzag Chains with a
Metamagnetic Nature
;
_journal_name_full 'Inorganic Chemistry'
_journal_page_first 7714
_journal_page_last 7716
_journal_paper_doi 10.1021/ic051415u
_journal_volume 44
_journal_year 2005
_chemical_formula_sum 'C16 H14 Mn0.5 N8 O3 W'
_chemical_formula_weight 577.67
_chemical_name_systematic
;
 ?
;
_space_group_IT_number 2
_symmetry_cell_setting triclinic
_symmetry_space_group_name_Hall '-P 1'
_symmetry_space_group_name_H-M 'P -1'
_atom_sites_solution_hydrogens geom
_atom_sites_solution_primary direct
_atom_sites_solution_secondary difmap
_audit_creation_method SHELXL-97
_cell_angle_alpha 99.290(4)
_cell_angle_beta 100.791(4)
_cell_angle_gamma 107.102(4)
_cell_formula_units_Z 2
_cell_length_a 8.4715(12)
_cell_length_b 10.5250(15)
_cell_length_c 11.9813(16)
_cell_measurement_temperature 293(2)
_cell_volume 976.0(2)
_computing_structure_refinement 'SHELXL-97 (Sheldrick, 1997)'
_diffrn_ambient_temperature 293(2)
_diffrn_measured_fraction_theta_full 0.930
_diffrn_measured_fraction_theta_max 0.930
_diffrn_radiation_monochromator graphite
_diffrn_radiation_source 'fine-focus sealed tube'
_diffrn_radiation_type MoK\a
_diffrn_radiation_wavelength 0.71073
_diffrn_reflns_av_R_equivalents 0.0434
_diffrn_reflns_av_sigmaI/netI 0.0480
_diffrn_reflns_limit_h_max 11
_diffrn_reflns_limit_h_min -10
_diffrn_reflns_limit_k_max 13
_diffrn_reflns_limit_k_min -13
_diffrn_reflns_limit_l_max 15
_diffrn_reflns_limit_l_min -15
_diffrn_reflns_number 12476
_diffrn_reflns_theta_full 28.35
_diffrn_reflns_theta_max 28.35
_diffrn_reflns_theta_min 1.78
_exptl_absorpt_coefficient_mu 6.262
_exptl_crystal_colour red
_exptl_crystal_density_diffrn 1.966
_exptl_crystal_density_method 'not measured'
_exptl_crystal_description plate
_exptl_crystal_F_000 553
_exptl_crystal_size_max 0.5
_exptl_crystal_size_mid 0.5
_exptl_crystal_size_min 0.03
_refine_diff_density_max 5.932
_refine_diff_density_min -2.594
_refine_diff_density_rms 0.350
_refine_ls_extinction_method none
_refine_ls_goodness_of_fit_ref 1.099
_refine_ls_hydrogen_treatment mixed
_refine_ls_matrix_type full
_refine_ls_number_parameters 259
_refine_ls_number_reflns 4525
_refine_ls_number_restraints 0
_refine_ls_restrained_S_all 1.099
_refine_ls_R_factor_all 0.0666
_refine_ls_R_factor_gt 0.0634
_refine_ls_shift/su_max 0.000
_refine_ls_shift/su_mean 0.000
_refine_ls_structure_factor_coef Fsqd
_refine_ls_weighting_details 'calc w=1/[\s^2^(Fo^2^)+(0.0939P)^2^+23.1347P] where P=(Fo^2^+2Fc^2^)/3'
_refine_ls_weighting_scheme calc
_refine_ls_wR_factor_gt 0.1839
_refine_ls_wR_factor_ref 0.1858
_reflns_number_gt 4221
_reflns_number_total 4525
_reflns_threshold_expression >2sigma(I)
_cod_data_source_file ic051415usi20050819_022934.cif
_cod_data_source_block complex1
_cod_original_formula_sum 'C16 H14 Mn0.50 N8 O3 W'
_cod_database_code 4309903

loop_
_symmetry_equiv_pos_as_xyz
'x, y, z'
'-x, -y, -z'

loop_
_atom_site_label
_atom_site_type_symbol
_atom_site_fract_x
_atom_site_fract_y
_atom_site_fract_z
_atom_site_U_iso_or_equiv
_atom_site_adp_type
_atom_site_occupancy
_atom_site_symmetry_multiplicity
_atom_site_calc_flag
_atom_site_refinement_flags
_atom_site_disorder_assembly
_atom_site_disorder_group
W1 W 0.65378(5) 0.18957(4) 0.27440(3) 0.02455(17) Uani 1 1 d . . .
C1 C 0.6471(16) 0.2085(14) 0.0999(12) 0.038(3) Uani 1 1 d . . .
N1 N 0.6575(18) 0.2215(16) 0.0060(10) 0.053(3) Uani 1 1 d . . .
C2 C 0.8033(15) 0.0815(13) 0.2018(10) 0.030(2) Uani 1 1 d . . .
N2 N 0.8852(14) 0.0274(12) 0.1573(10) 0.038(2) Uani 1 1 d . . .
C3 C 0.5325(16) -0.0199(14) 0.2728(11) 0.038(3) Uani 1 1 d . . .
N3 N 0.4673(19) -0.1325(13) 0.2780(11) 0.054(3) Uani 1 1 d . . .
C4 C 0.5083(14) 0.2056(13) 0.4017(11) 0.033(2) Uani 1 1 d . . .
N4 N 0.4295(17) 0.2164(15) 0.4682(12) 0.051(3) Uani 1 1 d . . .
C5 C 0.5908(16) 0.3733(14) 0.2816(11) 0.037(3) Uani 1 1 d . . .
N5 N 0.5602(17) 0.4737(14) 0.2893(13) 0.051(3) Uani 1 1 d . . .
C6 C 0.3964(15) 0.1230(13) 0.1735(11) 0.035(3) Uani 1 1 d . . .
N6 N 0.2569(14) 0.0914(13) 0.1162(10) 0.043(3) Uani 1 1 d . . .
N7 N 0.9024(12) 0.3564(10) 0.3035(9) 0.032(2) Uani 1 1 d . . .
C7 C 0.9316(16) 0.4475(14) 0.2380(13) 0.040(3) Uani 1 1 d . . .
H7 H 0.8410 0.4472 0.1804 0.048 Uiso 1 1 calc R . .
C8 C 1.0902(17) 0.5420(16) 0.2518(12) 0.042(3) Uani 1 1 d . . .
H8 H 1.1071 0.6027 0.2032 0.050 Uiso 1 1 calc R . .
C9 C 1.2250(19) 0.5446(15) 0.3405(13) 0.048(3) Uani 1 1 d . . .
H9 H 1.3328 0.6091 0.3537 0.058 Uiso 1 1 calc R . .
C10 C 1.1960(15) 0.4516(14) 0.4070(11) 0.038(3) Uani 1 1 d . . .
H10 H 1.2857 0.4511 0.4649 0.045 Uiso 1 1 calc R . .
C11 C 1.0346(14) 0.3569(12) 0.3902(10) 0.030(2) Uani 1 1 d . . .
C12 C 0.9908(14) 0.2608(12) 0.4638(10) 0.030(2) Uani 1 1 d . . .
C13 C 1.1090(16) 0.2537(14) 0.5587(12) 0.038(3) Uani 1 1 d . . .
H13 H 1.2241 0.3040 0.5733 0.046 Uiso 1 1 calc R . .
C14 C 1.0501(18) 0.1699(16) 0.6303(11) 0.044(3) Uani 1 1 d . . .
H14 H 1.1243 0.1713 0.6987 0.052 Uiso 1 1 calc R . .
C15 C 0.890(2) 0.0878(15) 0.6030(10) 0.042(3) Uani 1 1 d . . .
H15 H 0.8553 0.0241 0.6467 0.051 Uiso 1 1 calc R . .
C16 C 0.7727(16) 0.0973(14) 0.5082(10) 0.037(3) Uani 1 1 d . . .
H16 H 0.6580 0.0459 0.4937 0.044 Uiso 1 1 calc R . .
N8 N 0.8243(12) 0.1802(10) 0.4375(9) 0.030(2) Uani 1 1 d . . .
Mn1 Mn 1.0000 0.0000 0.0000 0.0251(5) Uani 1 2 d S . .
O1 O 1.0122(15) -0.1944(11) 0.0256(13) 0.059(3) Uani 1 1 d . . .
O2 O 0.492(4) 0.373(2) 0.8741(17) 0.129(9) Uani 1 1 d . . .
O3 O 0.758(2) 0.5914(17) 0.0367(18) 0.096(5) Uani 1 1 d . . .

loop_
_atom_site_aniso_label
_atom_site_aniso_U_11
_atom_site_aniso_U_22
_atom_site_aniso_U_33
_atom_site_aniso_U_23
_atom_site_aniso_U_13
_atom_site_aniso_U_12
W1 0.0170(2) 0.0339(3) 0.0200(2) 0.00180(16) 0.00363(15) 0.00728(16)
C1 0.030(6) 0.043(7) 0.044(7) 0.005(5) 0.008(5) 0.019(5)
N1 0.063(8) 0.089(10) 0.026(5) 0.022(6) 0.013(5) 0.049(8)
C2 0.028(5) 0.041(6) 0.027(5) 0.013(4) 0.009(4) 0.015(5)
N2 0.035(5) 0.052(6) 0.037(5) 0.011(5) 0.010(4) 0.028(5)
C3 0.033(6) 0.041(7) 0.030(6) -0.006(5) 0.007(5) 0.006(5)
N3 0.061(8) 0.041(6) 0.043(7) 0.003(5) 0.007(6) -0.002(6)
C4 0.021(5) 0.040(6) 0.041(6) 0.011(5) 0.006(4) 0.016(5)
N4 0.041(6) 0.064(8) 0.050(7) 0.007(6) 0.021(6) 0.018(6)
C5 0.030(6) 0.043(7) 0.036(6) 0.005(5) 0.010(5) 0.011(5)
N5 0.048(7) 0.052(7) 0.064(8) 0.015(6) 0.020(6) 0.027(6)
C6 0.025(5) 0.044(7) 0.030(6) 0.003(5) 0.005(4) 0.004(5)
N6 0.025(5) 0.055(7) 0.036(6) -0.003(5) 0.002(4) 0.002(5)
N7 0.026(4) 0.037(5) 0.028(5) 0.004(4) 0.003(4) 0.010(4)
C7 0.026(5) 0.050(7) 0.049(7) 0.021(6) 0.017(5) 0.012(5)
C8 0.037(6) 0.062(8) 0.043(7) 0.026(6) 0.017(5) 0.028(6)
C9 0.042(7) 0.044(7) 0.047(8) 0.004(6) 0.020(6) -0.006(6)
C10 0.025(5) 0.043(7) 0.034(6) 0.004(5) 0.004(5) 0.002(5)
C11 0.021(5) 0.035(6) 0.029(5) 0.003(4) 0.002(4) 0.007(4)
C12 0.023(5) 0.032(5) 0.026(5) -0.004(4) 0.005(4) 0.003(4)
C13 0.025(5) 0.046(7) 0.038(6) 0.003(5) -0.001(5) 0.011(5)
C14 0.040(7) 0.059(8) 0.024(5) 0.005(5) 0.000(5) 0.012(6)
C15 0.056(8) 0.052(7) 0.020(5) 0.010(5) 0.012(5) 0.018(6)
C16 0.032(6) 0.050(7) 0.024(5) 0.010(5) 0.011(4) 0.004(5)
N8 0.021(4) 0.036(5) 0.031(5) 0.001(4) 0.010(4) 0.006(4)
Mn1 0.0169(9) 0.0343(12) 0.0223(10) 0.0031(8) 0.0044(8) 0.0082(9)
O1 0.050(6) 0.043(6) 0.101(10) 0.030(6) 0.034(6) 0.022(5)
O2 0.23(3) 0.095(13) 0.087(12) 0.042(10) 0.024(15) 0.086(16)
O3 0.077(10) 0.080(10) 0.125(15) 0.050(10) 0.029(10) 0.002(8)

loop_
_atom_type_symbol
_atom_type_description
_atom_type_scat_dispersion_real
_atom_type_scat_dispersion_imag
_atom_type_scat_source
C C 0.0033 0.0016 'International Tables Vol C Tables 4.2.6.8 and 6.1.1.4'
H H 0.0000 0.0000 'International Tables Vol C Tables 4.2.6.8 and 6.1.1.4'
N N 0.0061 0.0033 'International Tables Vol C Tables 4.2.6.8 and 6.1.1.4'
O O 0.0106 0.0060 'International Tables Vol C Tables 4.2.6.8 and 6.1.1.4'
Mn Mn 0.3368 0.7283 'International Tables Vol C Tables 4.2.6.8 and 6.1.1.4'
W W -0.8490 6.8722 'International Tables Vol C Tables 4.2.6.8 and 6.1.1.4'

loop_
_geom_angle_atom_site_label_1
_geom_angle_atom_site_label_2
_geom_angle_atom_site_label_3
_geom_angle
_geom_angle_site_symmetry_1
_geom_angle_site_symmetry_3
_geom_angle_publ_flag
C1 W1 C6 69.8(5) . . ?
C1 W1 C3 108.8(5) . . ?
C6 W1 C3 70.7(5) . . ?
C1 W1 C2 70.0(5) . . ?
C6 W1 C2 112.8(5) . . ?
C3 W1 C2 74.5(5) . . ?
C1 W1 C5 80.6(5) . . ?
C6 W1 C5 75.6(5) . . ?
C3 W1 C5 138.4(5) . . ?
C2 W1 C5 142.9(5) . . ?
C1 W1 C4 139.5(5) . . ?
C6 W1 C4 75.7(5) . . ?
C3 W1 C4 78.1(5) . . ?
C2 W1 C4 145.9(4) . . ?
C5 W1 C4 70.5(5) . . ?
C1 W1 N7 80.1(4) . . ?
C6 W1 N7 140.6(4) . . ?
C3 W1 N7 145.7(5) . . ?
C2 W1 N7 78.1(4) . . ?
C5 W1 N7 74.9(4) . . ?
C4 W1 N7 117.3(4) . . ?
C1 W1 N8 142.8(4) . . ?
C6 W1 N8 144.5(4) . . ?
C3 W1 N8 81.8(4) . . ?
C2 W1 N8 79.4(4) . . ?
C5 W1 N8 115.5(4) . . ?
C4 W1 N8 76.9(4) . . ?
N7 W1 N8 73.1(4) . . ?
N1 C1 W1 174.5(12) . . ?
N2 C2 W1 175.9(10) . . ?
C2 N2 Mn1 145.6(10) . . ?
N3 C3 W1 176.6(11) . . ?
N4 C4 W1 178.3(12) . . ?
N5 C5 W1 177.7(12) . . ?
N6 C6 W1 177.1(13) . . ?
C6 N6 Mn1 170.8(12) . 1_455 ?
C7 N7 C11 119.2(10) . . ?
C7 N7 W1 124.1(8) . . ?
C11 N7 W1 116.5(8) . . ?
N7 C7 C8 122.8(12) . . ?
C7 C8 C9 118.5(13) . . ?
C10 C9 C8 118.8(12) . . ?
C9 C10 C11 121.2(13) . . ?
N7 C11 C10 119.4(11) . . ?
N7 C11 C12 116.1(10) . . ?
C10 C11 C12 124.3(11) . . ?
N8 C12 C13 121.0(11) . . ?
N8 C12 C11 116.1(10) . . ?
C13 C12 C11 122.9(10) . . ?
C14 C13 C12 118.1(12) . . ?
C15 C14 C13 121.0(12) . . ?
C14 C15 C16 119.7(13) . . ?
N8 C16 C15 120.8(12) . . ?
C16 N8 C12 118.9(11) . . ?
C16 N8 W1 124.0(8) . . ?
C12 N8 W1 117.1(8) . . ?
O1 Mn1 O1 180.0(6) 2_755 . ?
O1 Mn1 N6 87.3(5) 2_755 2_655 ?
O1 Mn1 N6 92.7(5) . 2_655 ?
O1 Mn1 N6 92.7(5) 2_755 1_655 ?
O1 Mn1 N6 87.3(5) . 1_655 ?
N6 Mn1 N6 180.0(6) 2_655 1_655 ?
O1 Mn1 N2 90.9(5) 2_755 2_755 ?
O1 Mn1 N2 89.1(5) . 2_755 ?
N6 Mn1 N2 90.0(4) 2_655 2_755 ?
N6 Mn1 N2 90.0(4) 1_655 2_755 ?
O1 Mn1 N2 89.1(5) 2_755 . ?
O1 Mn1 N2 90.9(5) . . ?
N6 Mn1 N2 90.0(4) 2_655 . ?
N6 Mn1 N2 90.0(4) 1_655 . ?
N2 Mn1 N2 180.0(5) 2_755 . ?

loop_
_geom_bond_atom_site_label_1
_geom_bond_atom_site_label_2
_geom_bond_distance
_geom_bond_site_symmetry_2
_geom_bond_publ_flag
W1 C1 2.124(14) . ?
W1 C6 2.133(12) . ?
W1 C3 2.136(14) . ?
W1 C2 2.143(12) . ?
W1 C5 2.145(14) . ?
W1 C4 2.148(13) . ?
W1 N7 2.235(10) . ?
W1 N8 2.237(10) . ?
C1 N1 1.170(19) . ?
C2 N2 1.167(16) . ?
N2 Mn1 2.293(11) . ?
C3 N3 1.169(18) . ?
C4 N4 1.143(18) . ?
C5 N5 1.153(19) . ?
C6 N6 1.170(17) . ?
N6 Mn1 2.191(10) 1_455 ?
N7 C7 1.331(17) . ?
N7 C11 1.375(15) . ?
C7 C8 1.379(18) . ?
C8 C9 1.40(2) . ?
C9 C10 1.36(2) . ?
C10 C11 1.391(15) . ?
C11 C12 1.459(17) . ?
C12 N8 1.361(14) . ?
C12 C13 1.395(17) . ?
C13 C14 1.38(2) . ?
C14 C15 1.32(2) . ?
C15 C16 1.400(19) . ?
C16 N8 1.350(16) . ?
Mn1 O1 2.146(10) 2_755 ?
Mn1 O1 2.146(10) . ?
Mn1 N6 2.191(10) 2_655 ?
Mn1 N6 2.191(10) 1_655 ?
Mn1 N2 2.293(11) 2_755 ?
